data_2200279
loop_
_publ_author_name
'Kruszynski, Rafal'
'Czestkowski Wojciech'
.

_publ_section_title
;
 (3-Methylbut-2-enyl)ammonium chloride
;
_journal_issue 6
_journal_name_full 'Acta Crystallographica Section E'
_journal_page_first o516
_journal_page_last o518
_journal_paper_doi 10.1107/S1600536801008108
_journal_volume 57
_journal_year 2001
_chemical_formula_iupac 'C5 H12 N 1+, Cl 1-'
_chemical_formula_moiety 'C5 H12 N 1+, Cl 1-'
_chemical_formula_sum 'C5 H12 Cl N'
_chemical_formula_weight 121.61
_chemical_name_systematic
;
(3-Methylbut-2-enyl)ammonium chloride
;
_space_group_IT_number 14
_symmetry_cell_setting monoclinic
_symmetry_space_group_name_Hall '-P 2ybc'
_symmetry_space_group_name_H-M 'P 1 21/c 1'
_audit_creation_method SHELXL-97
_cell_angle_alpha 90.00
_cell_angle_beta 94.321(8)
_cell_angle_gamma 90.00
_cell_formula_units_Z 4
_cell_length_a 14.1286(12)
_cell_length_b 5.8874(7)
_cell_length_c 8.8335(9)
_cell_measurement_reflns_used 2025
_cell_measurement_temperature 291(2)
_cell_measurement_theta_max 22
_cell_measurement_theta_min 5
_cell_volume 732.69(13)
_computing_cell_refinement 'CrysAlis RED (UNIL IC & Kuma, 2000)'
_computing_data_collection 'CrysAlis CCD (UNIL IC & Kuma,2000)'
_computing_data_reduction 'CrysAlis RED'
_computing_molecular_graphics 'XP in SHELXTL/PC (Sheldrick, 1990b) andORTEP-3 (Farrugia 1997)'
_computing_publication_material SHELXL97
_computing_structure_refinement 'SHELXL97 (Sheldrick, 1997)'
_computing_structure_solution 'SHELXS97 (Sheldrick, 1990a)'
_diffrn_ambient_temperature 291.0(10)
_diffrn_measured_fraction_theta_full .856
_diffrn_measured_fraction_theta_max .856
_diffrn_measurement_device_type 'Kuma KM4-CCD'
_diffrn_measurement_method \w
_diffrn_radiation_monochromator graphite
_diffrn_radiation_source 'fine-focus sealed tube'
_diffrn_radiation_type MoK\a
_diffrn_radiation_wavelength .71073
_diffrn_reflns_av_R_equivalents .0496
_diffrn_reflns_av_sigmaI/netI .0202
_diffrn_reflns_limit_h_max 16
_diffrn_reflns_limit_h_min -16
_diffrn_reflns_limit_k_max 5
_diffrn_reflns_limit_k_min -7
_diffrn_reflns_limit_l_max 10
_diffrn_reflns_limit_l_min -10
_diffrn_reflns_number 7034
_diffrn_reflns_theta_full 25.13
_diffrn_reflns_theta_max 25.13
_diffrn_reflns_theta_min 3.75
_diffrn_standards_decay_% .79
_diffrn_standards_interval_count 50
_diffrn_standards_number 2
_exptl_absorpt_coefficient_mu .416
_exptl_absorpt_correction_T_max .9827
_exptl_absorpt_correction_T_min .8367
_exptl_absorpt_correction_type numerical
_exptl_absorpt_process_details '(X-RED; Stoe & Cie, 1999)'
_exptl_crystal_colour colourless
_exptl_crystal_density_diffrn 1.102
_exptl_crystal_density_meas ?
_exptl_crystal_density_method 'not measured'
_exptl_crystal_description plate
_exptl_crystal_F_000 264
_exptl_crystal_size_max .44
_exptl_crystal_size_mid .25
_exptl_crystal_size_min .04
_refine_diff_density_max .255
_refine_diff_density_min -.179
_refine_ls_extinction_coef none
_refine_ls_extinction_method none
_refine_ls_goodness_of_fit_ref 1.183
_refine_ls_hydrogen_treatment constr
_refine_ls_matrix_type full
_refine_ls_number_parameters 66
_refine_ls_number_reflns 1241
_refine_ls_number_restraints 0
_refine_ls_restrained_S_all 1.183
_refine_ls_R_factor_all .0495
_refine_ls_R_factor_gt .0490
_refine_ls_shift/su_max .001
_refine_ls_shift/su_mean .000
_refine_ls_structure_factor_coef Fsqd
_refine_ls_weighting_details 'calc w = 1/[\s^2^(Fo^2^)+(0.0642P)^2^+0.2647P] where P = (Fo^2^+2Fc^2^)/3'
_refine_ls_weighting_scheme calc
_refine_ls_wR_factor_ref .1386
_reflns_number_gt 1223
_reflns_number_total 1241
_reflns_threshold_expression I>2\s(I)
_cod_data_source_file bt6048.cif
_cod_data_source_block I
_cod_depositor_comments
;
The following automatic conversions were performed:

'_exptl_crystal_density_meas' value 'not measured' was changed to '?'
- the value is perceived as not measured.

Automatic conversion script
Id: cif_fix_values 3008 2015-01-20 13:52:24Z robertas 
;
_cod_original_sg_symbol_H-M 'P 21/c'
_cod_database_code 2200279
_cod_database_fobs_code 2200279

loop_
_symmetry_equiv_pos_as_xyz
'x, y, z'
'-x, y+1/2, -z+1/2'
'-x, -y, -z'
'x, -y-1/2, z-1/2'

loop_
_atom_site_label
_atom_site_fract_x
_atom_site_fract_y
_atom_site_fract_z
_atom_site_U_iso_or_equiv
_atom_site_adp_type
_atom_site_calc_flag
_atom_site_refinement_flags
_atom_site_occupancy
_atom_site_disorder_assembly
_atom_site_disorder_group
_atom_site_type_symbol
Cl1 .08877(4) .25531(7) .56750(6) .0435(3) Uani d . 1 . . Cl
N1 -.08159(14) .2554(2) .7868(2) .0433(5) Uani d . 1 . . N
H1A -.0306 .2573 .7333 .065 Uiso calc R 1 . . H
H1B -.0798 .1327 .8458 .065 Uiso calc R 1 . . H
H1C -.0821 .3795 .8442 .065 Uiso calc R 1 . . H
C1 -.16857(19) .2496(3) .6816(3) .0496(6) Uani d . 1 . . C
H1D -.1674 .1156 .6179 .060 Uiso calc R 1 . . H
H1E -.1699 .3821 .6162 .060 Uiso calc R 1 . . H
C2 -.25574(19) .2462(3) .7669(3) .0508(6) Uani d . 1 . . C
H2 -.2637 .1208 .8287 .061 Uiso calc R 1 . . H
C3 -.32232(17) .4016(4) .7638(3) .0621(7) Uani d . 1 . . C
C4 -.3200(2) .6189(5) .6750(5) .0925(11) Uani d . 1 . . C
H4A -.2612 .6290 .6277 .139 Uiso calc R 1 . . H
H4B -.3255 .7456 .7421 .139 Uiso calc R 1 . . H
H4C -.3720 .6209 .5984 .139 Uiso calc R 1 . . H
C5 -.4071(2) .3760(8) .8573(5) .1029(12) Uani d . 1 . . C
H5A -.4043 .2312 .9073 .154 Uiso calc R 1 . . H
H5B -.4644 .3858 .7921 .154 Uiso calc R 1 . . H
H5C -.4063 .4948 .9318 .154 Uiso calc R 1 . . H

loop_
_atom_site_aniso_label
_atom_site_aniso_U_11
_atom_site_aniso_U_22
_atom_site_aniso_U_33
_atom_site_aniso_U_12
_atom_site_aniso_U_13
_atom_site_aniso_U_23
Cl1 .0506(4) .0305(4) .0504(4) .00036(17) .0112(3) .00028(17)
N1 .0484(11) .0327(10) .0503(11) .0011(6) .0146(9) -.0007(6)
C1 .0598(15) .0448(14) .0449(13) .0041(8) .0081(11) -.0012(8)
C2 .0487(13) .0428(14) .0607(15) -.0058(8) .0028(11) .0030(9)
C3 .0517(13) .0588(15) .0761(17) -.0045(11) .0064(12) -.0127(12)
C4 .081(2) .0606(18) .137(3) .0132(15) .015(2) .0048(18)
C5 .0607(19) .122(3) .130(3) -.0042(17) .0281(19) .003(2)

loop_
_atom_type_symbol
_atom_type_description
_atom_type_scat_dispersion_real
_atom_type_scat_dispersion_imag
_atom_type_scat_source
C C .0033 .0016 'International Tables Vol C Tables 4.2.6.8 and 6.1.1.4'
H H .0000 .0000 'International Tables Vol C Tables 4.2.6.8 and 6.1.1.4'
N N .0061 .0033 'International Tables Vol C Tables 4.2.6.8 and 6.1.1.4'
Cl Cl .1484 .1585 'International Tables Vol C Tables 4.2.6.8 and 6.1.1.4'

loop_
_geom_angle_atom_site_label_1
_geom_angle_atom_site_label_2
_geom_angle_atom_site_label_3
_geom_angle
C1 N1 H1A 109.5
C1 N1 H1B 109.5
H1A N1 H1B 109.5
C1 N1 H1C 109.5
H1A N1 H1C 109.5
H1B N1 H1C 109.5
N1 C1 C2 111.1(2)
N1 C1 H1D 109.4
C2 C1 H1D 109.4
N1 C1 H1E 109.4
C2 C1 H1E 109.4
H1D C1 H1E 108.0
C3 C2 C1 126.7(2)
C3 C2 H2 116.6
C1 C2 H2 116.6
C2 C3 C4 124.2(3)
C2 C3 C5 121.0(3)
C4 C3 C5 114.8(3)
C3 C4 H4A 109.5
C3 C4 H4B 109.5
H4A C4 H4B 109.5
C3 C4 H4C 109.5
H4A C4 H4C 109.5
H4B C4 H4C 109.5
C3 C5 H5A 109.5
C3 C5 H5B 109.5
H5A C5 H5B 109.5
C3 C5 H5C 109.5
H5A C5 H5C 109.5
H5B C5 H5C 109.5

loop_
_geom_bond_atom_site_label_1
_geom_bond_atom_site_label_2
_geom_bond_site_symmetry_2
_geom_bond_distance
_geom_bond_publ_flag
N1 C1 . 1.484(3) ?
N1 H1A . .8900 ?
N1 H1B . .8900 ?
N1 H1C . .8900 ?
C1 C2 . 1.492(4) ?
C1 H1D . .9700 ?
C1 H1E . .9700 ?
C2 C3 . 1.311(4) ?
C2 H2 . .9300 ?
C3 C4 . 1.502(4) ?
C3 C5 . 1.513(4) ?
C4 H4A . .9600 ?
C4 H4B . .9600 ?
C4 H4C . .9600 ?
C5 H5A . .9600 ?
C5 H5B . .9600 ?
C5 H5C . .9600 ?

loop_
_geom_hbond_atom_site_label_D
_geom_hbond_atom_site_label_H
_geom_hbond_atom_site_label_A
_geom_hbond_site_symmetry_A
_geom_hbond_distance_DH
_geom_hbond_distance_HA
_geom_hbond_distance_DA
_geom_hbond_angle_DHA
N1 H1A Cl1 . .89 2.32 3.201(2) 172.7
N1 H1B Cl1 2_546 .89 2.36 3.2178(16) 162.9
N1 H1C Cl1 2_556 .89 2.35 3.2173(16) 164.7

loop_
_geom_torsion_atom_site_label_1
_geom_torsion_atom_site_label_2
_geom_torsion_atom_site_label_3
_geom_torsion_atom_site_label_4
_geom_torsion
_geom_torsion_publ_flag
N1 C1 C2 C3 117.1(3) yes
C1 C2 C3 C4 -2.2(5) yes
C1 C2 C3 C5 -179.7(3) yes

loop_
_cod_related_entry_id
_cod_related_entry_database
_cod_related_entry_code
1 ChemSpider 13515255
